data_9004198
loop_
_publ_author_name
'Hassan, I.'
'Grundy, H. D.'

_publ_section_title
;
 The structure of nosean, ideally Na8(Al6Si6O24)SO4.H2O
 Note: O2 z-coordinate has been corrected according to the ICSD
;
_journal_name_full 'The Canadian Mineralogist'
_journal_page_first 165
_journal_page_last 172
_journal_volume 27
_journal_year 1989
_chemical_formula_sum 'Al3 H8 Na4.04 O14.44 S0.49 Si3'
_chemical_name_mineral Nosean
_space_group_IT_number 218
_symmetry_space_group_name_Hall 'P -4n 2 3'
_symmetry_space_group_name_H-M 'P -4 3 n'
_cell_angle_alpha 90
_cell_angle_beta 90
_cell_angle_gamma 90
_cell_formula_units_Z 2
_cell_length_a 9.084
_cell_length_b 9.084
_cell_length_c 9.084
_cell_volume 749.603
_database_code_amcsd 0005223
_exptl_crystal_density_diffrn 2.272
_cod_original_formula_sum 'Al3 Si3 O14.44 Na4.04 S.49 H8'
_cod_database_code 9004198

loop_
_space_group_symop_operation_xyz
x,y,z
-z,x,-y
-y,z,-x
-x,y,-z
1/2+x,1/2-z,1/2-y
1/2+z,1/2-y,1/2-x
1/2+y,1/2-x,1/2-z
1/2+x,1/2+z,1/2+y
1/2+z,1/2+y,1/2+x
1/2+y,1/2+x,1/2+z
-z,-x,y
-y,-z,x
-x,-y,z
z,-x,-y
y,-z,-x
x,-y,-z
1/2-x,1/2+z,1/2-y
1/2-z,1/2+y,1/2-x
1/2-y,1/2+x,1/2-z
1/2-x,1/2-z,1/2+y
1/2-z,1/2-y,1/2+x
1/2-y,1/2-x,1/2+z
z,x,y
y,z,x

loop_
_atom_site_aniso_label
_atom_site_aniso_U_11
_atom_site_aniso_U_22
_atom_site_aniso_U_33
_atom_site_aniso_U_12
_atom_site_aniso_U_13
_atom_site_aniso_U_23
Al 0.03900 0.03900 0.03900 0.00000 0.00000 0.00000
Si 0.02000 0.02000 0.02000 0.03200 0.03200 0.03200

loop_
_atom_site_label
_atom_site_fract_x
_atom_site_fract_y
_atom_site_fract_z
_atom_site_occupancy
_atom_site_U_iso_or_equiv
_atom_site_type_symbol
_atom_site_attached_hydrogens
Al 0.25000 0.00000 0.50000 1.00000 ? Al 0
Si 0.25000 0.50000 0.00000 1.00000 ? Si 0
O1 0.13700 0.14600 0.54400 0.50000 0.03900 O 0
O2 0.15300 0.16000 0.47500 0.50000 0.03500 O 0
Na1 0.30300 0.30300 0.30300 0.21000 0.02100 Na 0
Na2 0.67400 0.67400 0.67400 0.34000 0.04600 Na 0
Na3 0.73300 0.73300 0.73300 0.46000 0.02900 Na 0
Wat3 0.47000 0.47000 0.47000 0.12000 0.02400 O 2
S 0.00000 0.00000 0.00000 0.49000 0.16100 S 0
O4 0.40500 0.40500 0.40500 0.49000 0.13100 O 0

loop_
_cod_changelog_entry_id
_cod_changelog_entry_author
_cod_changelog_entry_date
_cod_changelog_entry_text
1
;cod-tools version 3.8.0
Id: cif_guess_AMCSD_atom_types 9581 2023-05-17 12:35:41Z saulius
;
2023-05-18T11:37:58+03:00
;Derived atom types and hydrogen counts
from atom names that follow the AMCSD naming convention
(Wat == water, O-H == hydroxyl).
;

loop_
_cod_related_entry_id
_cod_related_entry_database
_cod_related_entry_code
1 AMCSD 0005223
